data_2021168
loop_
_publ_author_name
'\.Zes\/lawska, Ewa'
'Nitek, Wojciech'
'Marona, Henryk'
'Waszkielewicz, Anna M.'

_publ_section_title
;
 Supramolecular architectures of succinates of 1-hydroxypropan-2-aminium
 derivatives
;
_journal_coeditor_code SK3695
_journal_issue 7
_journal_name_full 'Acta Crystallographica Section C'
_journal_page_first
;
;
_journal_paper_doi 10.1107/S2053229618008574
_journal_volume 74
_journal_year 2018
_chemical_formula_iupac 'C13 H22 N O2 +, 0.5C4 H4 O4 2-'
_chemical_formula_moiety 'C13 H22 N O2 +, 0.5(C4 H4 O4 2-)'
_chemical_formula_sum 'C15 H24 N O4'
_chemical_formula_weight 282.35
_chemical_name_systematic
'Bis{(<i>R</i>,<i>S</i>)-<i>N</i>-[2-(2,6-dimethylphenoxy)ethyl]-1-hydroxypropan-2-aminium} succinate'
_space_group_IT_number 14
_symmetry_cell_setting monoclinic
_symmetry_space_group_name_Hall '-P 2yn'
_symmetry_space_group_name_H-M 'P 1 21/n 1'
_atom_sites_solution_hydrogens mixed
_audit_creation_method 'WinGX routine CIF_UPDATE'
_cell_angle_alpha 90
_cell_angle_beta 103.581(2)
_cell_angle_gamma 90
_cell_formula_units_Z 4
_cell_length_a 11.5982(3)
_cell_length_b 8.8651(2)
_cell_length_c 15.2964(3)
_cell_measurement_reflns_used 7678
_cell_measurement_temperature 130(2)
_cell_measurement_theta_max 71.112
_cell_measurement_theta_min 4.321
_cell_volume 1528.79(6)
_computing_cell_refinement
;
CrysAlis PRO (Rigaku OD, 2015)
;
_computing_data_collection
;
CrysAlis PRO (Rigaku OD, 2015)
;
_computing_data_reduction
;
CrysAlis PRO (Rigaku OD, 2015)
;
_computing_molecular_graphics
;
ORTEP-3 (Farrugia, 2012) and Mercury (Macrae <i>et al.</i>,
2008)
;
_computing_publication_material
;
publCIF (Westrip, 2010)
;
_computing_structure_refinement
;
SHELXL97 (Sheldrick, 2008) and SHELXL2014 (Sheldrick, 2015)
;
_diffrn_ambient_temperature 130(2)
_diffrn_detector_area_resol_mean 10.3756
_diffrn_measured_fraction_theta_full 1
_diffrn_measured_fraction_theta_max 0.997
_diffrn_measurement_device 'four-circle diffractometer'
_diffrn_measurement_device_type 'Oxford Diffraction SuperNova source diffractometer with an Atlas detector'
_diffrn_measurement_method '\w scans'
_diffrn_radiation_monochromator mirror
_diffrn_radiation_type CuK\a
_diffrn_radiation_wavelength 1.54184
_diffrn_reflns_av_R_equivalents 0.0329
_diffrn_reflns_limit_h_max 14
_diffrn_reflns_limit_h_min -14
_diffrn_reflns_limit_k_max 10
_diffrn_reflns_limit_k_min -10
_diffrn_reflns_limit_l_max 18
_diffrn_reflns_limit_l_min -18
_diffrn_reflns_number 19130
_diffrn_reflns_theta_full 67.684
_diffrn_reflns_theta_max 71.482
_diffrn_reflns_theta_min 4.33
_exptl_absorpt_coefficient_mu 0.72
_exptl_absorpt_correction_T_max 0.917
_exptl_absorpt_correction_T_min 0.82
_exptl_absorpt_correction_type gaussian
_exptl_absorpt_process_details
;
(CrysAlis PRO; Rigaku OD, 2015)
;
_exptl_crystal_colour colourless
_exptl_crystal_density_diffrn 1.227
_exptl_crystal_description prism
_exptl_crystal_F_000 612
_exptl_crystal_size_max 0.38
_exptl_crystal_size_mid 0.22
_exptl_crystal_size_min 0.14
_refine_diff_density_max 0.245
_refine_diff_density_min -0.208
_refine_ls_extinction_coef 0.0022(4)
_refine_ls_extinction_expression Fc^*^=kFc[1+0.001xFc^2^\l^3^/sin(2\q)]^-1/4^
_refine_ls_extinction_method
;
SHELXL2014 (Sheldrick, 2015)
;
_refine_ls_goodness_of_fit_ref 1.039
_refine_ls_hydrogen_treatment mixed
_refine_ls_matrix_type full
_refine_ls_number_parameters 202
_refine_ls_number_reflns 2966
_refine_ls_number_restraints 0
_refine_ls_restrained_S_all 1.039
_refine_ls_R_factor_all 0.047
_refine_ls_R_factor_gt 0.0402
_refine_ls_shift/su_max 0
_refine_ls_shift/su_mean 0
_refine_ls_structure_factor_coef Fsqd
_refine_ls_weighting_details 'w=1/[\s^2^(Fo^2^)+(0.0597P)^2^+0.4392P] where P=(Fo^2^+2Fc^2^)/3'
_refine_ls_weighting_scheme calc
_refine_ls_wR_factor_gt 0.1075
_refine_ls_wR_factor_ref 0.1145
_reflns_number_gt 2573
_reflns_number_total 2966
_reflns_threshold_expression 'I > 2\s(I)'
_cod_data_source_file sk3695sup1.cif
_cod_data_source_block 1
_cod_original_sg_symbol_H-M 'P 21/n'
_cod_database_code 2021168
_shelx_estimated_absorpt_t_min 0.771
_shelx_estimated_absorpt_t_max 0.906
_shelxl_version_number .2013

loop_
_symmetry_equiv_pos_as_xyz
'x, y, z'
'-x+1/2, y+1/2, -z+1/2'
'-x, -y, -z'
'x-1/2, -y-1/2, z-1/2'

loop_
_atom_site_type_symbol
_atom_site_label
_atom_site_fract_x
_atom_site_fract_y
_atom_site_fract_z
_atom_site_U_iso_or_equiv
_atom_site_adp_type
_atom_site_calc_flag
_atom_site_occupancy
_atom_site_disorder_assembly
_atom_site_disorder_group
C C11 0.96755(13) 0.24681(18) 0.04068(10) 0.0415(4) Uani d 1 . .
C C10 1.06729(17) 0.3112(2) 0.01990(12) 0.0536(4) Uani d 1 . .
H H10 1.0589 0.3703 -0.033 0.064 Uiso calc 1 . .
C C9 1.17864(16) 0.2897(2) 0.07576(14) 0.0603(5) Uani d 1 . .
H H9 1.2463 0.3325 0.0604 0.072 Uiso calc 1 . .
C C8 1.19171(14) 0.2071(2) 0.15300(15) 0.0571(5) Uani d 1 . .
H H8 1.2688 0.1928 0.1905 0.069 Uiso calc 1 . .
C C7 1.09431(13) 0.14371(18) 0.17780(11) 0.0441(4) Uani d 1 . .
C C6 0.98331(11) 0.16503(16) 0.11985(9) 0.0344(3) Uani d 1 . .
C C14 0.84578(17) 0.2652(2) -0.02032(12) 0.0615(5) Uani d 1 . .
H H14A 0.8147 0.1661 -0.0426 0.092 Uiso calc 1 . .
H H14B 0.8508 0.3299 -0.0713 0.092 Uiso calc 1 . .
H H14C 0.7927 0.3116 0.0133 0.092 Uiso calc 1 . .
C C13 1.10882(17) 0.0592(2) 0.26562(13) 0.0616(5) Uani d 1 . .
H H13A 1.1087 -0.0496 0.2542 0.092 Uiso calc 1 . .
H H13B 1.0431 0.0844 0.2932 0.092 Uiso calc 1 . .
H H13C 1.1841 0.0879 0.3064 0.092 Uiso calc 1 . .
O O2 0.88143(8) 0.11185(11) 0.14252(7) 0.0363(3) Uani d 1 . .
C C5 0.86671(13) -0.04925(17) 0.14014(12) 0.0434(4) Uani d 1 . .
H H5A 0.9117 -0.0944 0.1972 0.052 Uiso calc 1 . .
H H5B 0.8967 -0.0927 0.0901 0.052 Uiso calc 1 . .
C C4 0.73670(13) -0.08205(16) 0.12693(10) 0.0366(3) Uani d 1 . .
H H4A 0.6939 -0.0491 0.0661 0.044 Uiso calc 1 . .
H H4B 0.7246 -0.192 0.1317 0.044 Uiso calc 1 . .
N N1 0.68834(10) -0.00158(13) 0.19603(7) 0.0289(3) Uani d 1 . .
C C2 0.57346(12) -0.06483(15) 0.20990(9) 0.0330(3) Uani d 1 . .
H H2 0.5874 -0.1727 0.2285 0.04 Uiso calc 1 . .
C C3 0.53916(14) 0.01971(18) 0.28642(9) 0.0399(3) Uani d 1 . .
H H3A 0.4829 -0.0429 0.3104 0.048 Uiso calc 1 A 1
H H3B 0.611 0.0346 0.3355 0.048 Uiso calc 1 A 1
H H3C 0.503 0.1171 0.2689 0.048 Uiso d 0.660(3) B 1
O O1B 0.4848(3) 0.1664(3) 0.2599(2) 0.0439(10) Uani d 0.340(3) B 1
H H1OB 0.5277 0.2205 0.2179 0.066 Uiso d 0.340(3) B 1
C C1 0.47636(12) -0.06061(17) 0.12355(10) 0.0377(3) Uani d 1 . .
H H1A 0.5066 -0.1084 0.0748 0.045 Uiso calc 1 B 2
H H1B 0.4082 -0.1212 0.1322 0.045 Uiso calc 1 B 2
H H1C 0.4489 0.0403 0.1048 0.045 Uiso d 0.340(3) B 2
O O1A 0.43716(13) 0.08360(18) 0.09686(10) 0.0404(5) Uani d 0.660(3) B 2
H H1OA 0.5017 0.155 0.1119 0.061 Uiso d 0.660(3) B 2
C C15 0.51923(12) 0.42193(14) 0.01686(9) 0.0335(3) Uani d 1 . .
H H15A 0.5568 0.3722 -0.0274 0.04 Uiso calc 1 . .
H H15B 0.4478 0.3628 0.0196 0.04 Uiso calc 1 . .
C C16 0.60531(11) 0.41618(15) 0.10867(9) 0.0314(3) Uani d 1 . .
O O3 0.61600(9) 0.29136(11) 0.14947(7) 0.0427(3) Uani d 1 . .
O O4 0.66180(9) 0.53204(12) 0.13862(7) 0.0445(3) Uani d 1 . .
H HN1A 0.6786(14) 0.095(2) 0.1815(11) 0.037(4) Uiso d 1 . .
H HN1B 0.7421(17) -0.002(2) 0.2510(14) 0.050(5) Uiso d 1 . .

loop_
_atom_site_aniso_label
_atom_site_aniso_U_11
_atom_site_aniso_U_22
_atom_site_aniso_U_33
_atom_site_aniso_U_12
_atom_site_aniso_U_13
_atom_site_aniso_U_23
C11 0.0425(8) 0.0462(9) 0.0366(7) -0.0038(6) 0.0110(6) -0.0130(6)
C10 0.0665(11) 0.0536(10) 0.0485(9) -0.0113(8) 0.0293(8) -0.0161(8)
C9 0.0448(9) 0.0606(11) 0.0856(14) -0.0144(8) 0.0360(9) -0.0288(10)
C8 0.0318(8) 0.0508(10) 0.0863(13) 0.0004(7) 0.0088(8) -0.0196(9)
C7 0.0334(7) 0.0373(8) 0.0570(9) 0.0021(6) 0.0010(6) -0.0134(7)
C6 0.0304(7) 0.0335(7) 0.0391(7) -0.0005(5) 0.0080(5) -0.0130(6)
C14 0.0581(11) 0.0750(13) 0.0431(9) -0.0070(9) -0.0047(8) 0.0053(9)
C13 0.0519(10) 0.0494(10) 0.0673(11) 0.0003(8) -0.0184(8) 0.0028(8)
O2 0.0325(5) 0.0319(5) 0.0454(6) 0.0001(4) 0.0112(4) -0.0079(4)
C5 0.0413(8) 0.0328(8) 0.0570(9) 0.0000(6) 0.0135(7) -0.0129(7)
C4 0.0400(7) 0.0308(7) 0.0378(7) -0.0024(5) 0.0066(6) -0.0092(6)
N1 0.0318(6) 0.0238(6) 0.0274(5) 0.0001(4) -0.0004(4) -0.0010(4)
C2 0.0363(7) 0.0257(6) 0.0359(7) -0.0028(5) 0.0060(5) 0.0033(5)
C3 0.0460(8) 0.0417(8) 0.0323(7) -0.0019(6) 0.0097(6) 0.0040(6)
O1B 0.0497(19) 0.0300(16) 0.0543(19) 0.0016(13) 0.0170(14) -0.0029(13)
C1 0.0329(7) 0.0373(8) 0.0399(8) -0.0060(6) 0.0026(6) -0.0077(6)
O1A 0.0331(8) 0.0417(9) 0.0402(9) 0.0028(6) -0.0035(6) 0.0065(7)
C15 0.0370(7) 0.0241(7) 0.0335(7) -0.0004(5) -0.0035(5) -0.0009(5)
C16 0.0302(6) 0.0300(7) 0.0315(7) 0.0023(5) 0.0024(5) 0.0040(5)
O3 0.0465(6) 0.0327(5) 0.0451(6) 0.0082(4) 0.0029(4) 0.0127(4)
O4 0.0477(6) 0.0411(6) 0.0345(5) -0.0130(5) -0.0108(4) 0.0060(4)

loop_
_atom_type_symbol
_atom_type_description
_atom_type_scat_dispersion_real
_atom_type_scat_dispersion_imag
_atom_type_scat_source
C C 0.0181 0.0091 'International Tables Vol C Tables 4.2.6.8 and 6.1.1.4'
H H 0 0 'International Tables Vol C Tables 4.2.6.8 and 6.1.1.4'
N N 0.0311 0.018 'International Tables Vol C Tables 4.2.6.8 and 6.1.1.4'
O O 0.0492 0.0322 'International Tables Vol C Tables 4.2.6.8 and 6.1.1.4'

loop_
_exptl_crystal_face_index_h
_exptl_crystal_face_index_k
_exptl_crystal_face_index_l
_exptl_crystal_face_perp_dist
1 0 -1 0.0874
5 -1 5 0.0777
0 1 0 0.1893
0 -1 -1 0.1589
-1 -1 0 0.1206
-1 0 -1 0.0684
1 0 1 0.0737
-1 0 1 0.087

loop_
_geom_angle_atom_site_label_1
_geom_angle_atom_site_label_2
_geom_angle_atom_site_label_3
_geom_angle_site_symmetry_1
_geom_angle
C6 C11 C10 . 117.88(15)
C6 C11 C14 . 120.63(14)
C10 C11 C14 . 121.48(16)
C9 C10 C11 . 120.50(17)
C9 C10 H10 . 119.8
C11 C10 H10 . 119.8
C8 C9 C10 . 120.33(16)
C8 C9 H9 . 119.8
C10 C9 H9 . 119.8
C9 C8 C7 . 121.28(16)
C9 C8 H8 . 119.4
C7 C8 H8 . 119.4
C8 C7 C6 . 117.35(16)
C8 C7 C13 . 120.93(15)
C6 C7 C13 . 121.70(15)
C11 C6 O2 . 116.74(12)
C11 C6 C7 . 122.62(14)
O2 C6 C7 . 120.52(13)
C11 C14 H14A . 109.5
C11 C14 H14B . 109.5
H14A C14 H14B . 109.5
C11 C14 H14C . 109.5
H14A C14 H14C . 109.5
H14B C14 H14C . 109.5
C7 C13 H13A . 109.5
C7 C13 H13B . 109.5
H13A C13 H13B . 109.5
C7 C13 H13C . 109.5
H13A C13 H13C . 109.5
H13B C13 H13C . 109.5
C6 O2 C5 . 115.69(10)
O2 C5 C4 . 107.77(12)
O2 C5 H5A . 110.2
C4 C5 H5A . 110.2
O2 C5 H5B . 110.2
C4 C5 H5B . 110.2
H5A C5 H5B . 108.5
N1 C4 C5 . 110.19(11)
N1 C4 H4A . 109.6
C5 C4 H4A . 109.6
N1 C4 H4B . 109.6
C5 C4 H4B . 109.6
H4A C4 H4B . 108.1
C4 N1 C2 . 114.50(10)
C4 N1 HN1A . 109.4(10)
C2 N1 HN1A . 109.3(10)
C4 N1 HN1B . 111.0(12)
C2 N1 HN1B . 107.5(12)
HN1A N1 HN1B . 104.6(15)
N1 C2 C3 . 108.98(11)
N1 C2 C1 . 111.56(11)
C3 C2 C1 . 112.48(12)
N1 C2 H2 . 107.9
C3 C2 H2 . 107.9
C1 C2 H2 . 107.9
O1B C3 C2 . 113.54(16)
O1B C3 H3A . 108.9
C2 C3 H3A . 108.9
O1B C3 H3B . 108.9
C2 C3 H3B . 108.9
H3A C3 H3B . 107.7
C2 C3 H3C . 113.6
H3A C3 H3C . 108.8
H3B C3 H3C . 108.9
C3 O1B H1OB . 110.6
H3C O1B H1OB . 110.8
O1A C1 C2 . 113.77(12)
O1A C1 H1A . 108.8
C2 C1 H1A . 108.8
O1A C1 H1B . 108.8
C2 C1 H1B . 108.8
H1A C1 H1B . 107.7
C2 C1 H1C . 113.8
H1A C1 H1C . 108.8
H1B C1 H1C . 108.8
C1 O1A H1OA . 110.6
H1C O1A H1OA . 110.7
C15 C15 C16 3_665 115.09(13)
C15 C15 H15A 3_665 108.5
C16 C15 H15A . 108.5
C15 C15 H15B 3_665 108.5
C16 C15 H15B . 108.5
H15A C15 H15B . 107.5
O4 C16 O3 . 123.96(12)
O4 C16 C15 . 119.10(11)
O3 C16 C15 . 116.93(12)

loop_
_geom_bond_atom_site_label_1
_geom_bond_atom_site_label_2
_geom_bond_site_symmetry_2
_geom_bond_distance
C11 C6 . 1.386(2)
C11 C10 . 1.392(2)
C11 C14 . 1.508(2)
C10 C9 . 1.384(3)
C10 H10 . 0.95
C9 C8 . 1.368(3)
C9 H9 . 0.95
C8 C7 . 1.392(2)
C8 H8 . 0.95
C7 C6 . 1.394(2)
C7 C13 . 1.513(3)
C6 O2 . 1.3897(16)
C14 H14A . 0.98
C14 H14B . 0.98
C14 H14C . 0.98
C13 H13A . 0.98
C13 H13B . 0.98
C13 H13C . 0.98
O2 C5 . 1.4377(18)
C5 C4 . 1.502(2)
C5 H5A . 0.99
C5 H5B . 0.99
C4 N1 . 1.4896(17)
C4 H4A . 0.99
C4 H4B . 0.99
N1 C2 . 1.5058(17)
N1 HN1A . 0.885(18)
N1 HN1B . 0.92(2)
C2 C3 . 1.519(2)
C2 C1 . 1.5218(18)
C2 H2 . 1
C3 O1B . 1.460(3)
C3 H3A . 0.99
C3 H3B . 0.99
C3 H3C . 0.97
O1B H3C . 0.4902
O1B H1OB . 1.0196
C1 O1A . 1.386(2)
C1 H1A . 0.99
C1 H1B . 0.99
C1 H1C . 0.97
O1A H1C . 0.4159
O1A H1OA . 0.9663
C15 C15 3_665 1.508(2)
C15 C16 . 1.5209(17)
C15 H15A . 0.99
C15 H15B . 0.99
C16 O4 . 1.2463(17)
C16 O3 . 1.2621(16)

loop_
_geom_hbond_atom_site_label_D
_geom_hbond_atom_site_label_H
_geom_hbond_atom_site_label_A
_geom_hbond_site_symmetry_A
_geom_hbond_distance_DH
_geom_hbond_distance_HA
_geom_hbond_distance_DA
_geom_hbond_angle_DHA
C5 H5A O1B 2_645 0.99 2.45 3.228(3) 135
C5 H5A O3 2_645 0.99 2.64 3.477(2) 142
C4 H4A O1A 3_655 0.99 2.62 3.542(2) 156
C4 H4B O4 1_545 0.99 2.56 3.545(2) 172
C3 H3B O4 2_645 0.99 2.57 3.390(2) 140
O1B H1OB O3 . 1.02 1.74 2.757(3) 172
O1A H1OA O3 . 0.97 1.79 2.749(2) 174
N1 HN1A O3 . 0.89(2) 1.91(2) 2.770(2) 165(2)
N1 HN1B O4 2_645 0.92(2) 1.82(2) 2.7280(10) 170(2)

loop_
_geom_torsion_atom_site_label_1
_geom_torsion_atom_site_label_2
_geom_torsion_atom_site_label_3
_geom_torsion_atom_site_label_4
_geom_torsion_site_symmetry_1
_geom_torsion
C6 C11 C10 C9 . 1.9(2)
C14 C11 C10 C9 . -178.38(16)
C11 C10 C9 C8 . -1.2(3)
C10 C9 C8 C7 . -0.4(3)
C9 C8 C7 C6 . 1.3(2)
C9 C8 C7 C13 . -176.91(16)
C10 C11 C6 O2 . 175.16(13)
C14 C11 C6 O2 . -4.6(2)
C10 C11 C6 C7 . -0.9(2)
C14 C11 C6 C7 . 179.30(15)
C8 C7 C6 C11 . -0.6(2)
C13 C7 C6 C11 . 177.58(15)
C8 C7 C6 O2 . -176.58(13)
C13 C7 C6 O2 . 1.6(2)
C11 C6 O2 C5 . 112.79(14)
C7 C6 O2 C5 . -71.03(16)
C6 O2 C5 C4 . -156.24(12)
O2 C5 C4 N1 . -53.09(16)
C5 C4 N1 C2 . -160.20(12)
C4 N1 C2 C3 . 175.85(11)
C4 N1 C2 C1 . -59.36(15)
N1 C2 C3 O1B . 79.21(19)
C1 C2 C3 O1B . -45.0(2)
N1 C2 C1 O1A . -69.86(16)
C3 C2 C1 O1A . 52.96(17)
C15 C15 C16 O4 3_665 -18.8(2)
C15 C15 C16 O3 3_665 162.23(15)

_cod_database_fobs_code 2021168
